data_7206042
loop_
_publ_author_name
'Zhu, Lingyan'
'Agarwal, Arun'
'Lai, Jinfeng'
'Al-Kaysi, Rabih O.'
'Tham, Fook S.'
'Ghaddar, Tarek'
'Mueller, Leonard'
'Bardeen, Christopher J.'

_publ_section_title
;
 Solid-state photochemical and photomechanical properties of molecular
 crystal nanorods composed of anthracene ester derivatives
;
_journal_issue 17
_journal_name_full 'Journal of Materials Chemistry'
_journal_page_first 6258
_journal_paper_doi 10.1039/c1jm10228a
_journal_volume 21
_journal_year 2011
_chemical_formula_sum 'C19 H18 O2'
_chemical_formula_weight 278.33
_chemical_name_systematic
;
?
;
_space_group_IT_number 14
_symmetry_cell_setting monoclinic
_symmetry_space_group_name_Hall '-P 2yn'
_symmetry_space_group_name_H-M 'P 1 21/n 1'
_atom_sites_solution_hydrogens geom
_atom_sites_solution_primary direct
_atom_sites_solution_secondary difmap
_audit_creation_method SHELXL-97
_cell_angle_alpha 90.00
_cell_angle_beta 99.8192(13)
_cell_angle_gamma 90.00
_cell_formula_units_Z 4
_cell_length_a 9.1419(7)
_cell_length_b 17.5398(14)
_cell_length_c 9.7526(8)
_cell_measurement_reflns_used 6170
_cell_measurement_temperature 296(2)
_cell_measurement_theta_max 29.48
_cell_measurement_theta_min 2.42
_cell_volume 1540.9(2)
_computing_cell_refinement 'Bruker SAINT'
_computing_data_collection 'Bruker APEX2'
_computing_data_reduction 'Bruker SAINT'
_computing_molecular_graphics 'Bruker SHELXTL'
_computing_publication_material 'Bruker SHELXTL'
_computing_structure_refinement 'SHELXL-97 (Sheldrick, 2008)'
_computing_structure_solution 'SHELXS-97 (Sheldrick, 2008)'
_diffrn_ambient_temperature 296(2)
_diffrn_measured_fraction_theta_full 1.000
_diffrn_measured_fraction_theta_max 1.000
_diffrn_measurement_device_type 'Bruker APEX-II CCD'
_diffrn_measurement_method '\f and \w scans'
_diffrn_radiation_monochromator graphite
_diffrn_radiation_source 'Normal-focus sealed tube'
_diffrn_radiation_type MoK\a
_diffrn_radiation_wavelength 0.71073
_diffrn_reflns_av_R_equivalents 0.0192
_diffrn_reflns_av_sigmaI/netI 0.0136
_diffrn_reflns_limit_h_max 12
_diffrn_reflns_limit_h_min -12
_diffrn_reflns_limit_k_max 24
_diffrn_reflns_limit_k_min -24
_diffrn_reflns_limit_l_max 13
_diffrn_reflns_limit_l_min -13
_diffrn_reflns_number 22802
_diffrn_reflns_theta_full 29.57
_diffrn_reflns_theta_max 29.57
_diffrn_reflns_theta_min 2.32
_exptl_absorpt_coefficient_mu 0.077
_exptl_absorpt_correction_T_max 0.9864
_exptl_absorpt_correction_T_min 0.9649
_exptl_absorpt_correction_type multi-scan
_exptl_absorpt_process_details 'Bruker SADABS'
_exptl_crystal_colour 'light yellow'
_exptl_crystal_density_diffrn 1.200
_exptl_crystal_density_meas ?
_exptl_crystal_density_method 'not measured'
_exptl_crystal_description 'prism frag'
_exptl_crystal_F_000 592
_exptl_crystal_size_max 0.47
_exptl_crystal_size_mid 0.39
_exptl_crystal_size_min 0.18
_refine_diff_density_max 0.176
_refine_diff_density_min -0.122
_refine_diff_density_rms 0.022
_refine_ls_extinction_method none
_refine_ls_goodness_of_fit_ref 1.021
_refine_ls_hydrogen_treatment constr
_refine_ls_matrix_type full
_refine_ls_number_parameters 260
_refine_ls_number_reflns 4329
_refine_ls_number_restraints 230
_refine_ls_restrained_S_all 1.006
_refine_ls_R_factor_all 0.0644
_refine_ls_R_factor_gt 0.0391
_refine_ls_shift/su_max 0.001
_refine_ls_shift/su_mean 0.000
_refine_ls_structure_factor_coef Fsqd
_refine_ls_weighting_details 'calc w=1/[\s^2^(Fo^2^)+(0.0558P)^2^+0.1256P] where P=(Fo^2^+2Fc^2^)/3'
_refine_ls_weighting_scheme calc
_refine_ls_wR_factor_gt 0.1062
_refine_ls_wR_factor_ref 0.1254
_reflns_number_gt 2775
_reflns_number_total 4329
_reflns_threshold_expression >2sigma(I)
_cod_data_source_file c1jm10228a.txt
_cod_data_source_block cb14_new_0m
_cod_depositor_comments
;
The following automatic conversions were performed:
'_symmetry_cell_setting' value 'Monoclinic' changed to 'monoclinic'
according to '/home/saulius/struct/CIF-dictionaries/cif_core.dic'
dictionary named 'cif_core.dic' version 2.4.1 from 2010-06-29.

Automatic conversion script
Id: cif_fix_enum 1555 2011-01-17 13:19:09Z saulius 

The following automatic conversions were performed:

'_exptl_crystal_density_meas' value 'not measured' was changed to '?'
- the value is perceived as not measured.

Automatic conversion script
Id: cif_fix_values 3008 2015-01-20 13:52:24Z robertas 
;
_cod_original_sg_symbol_H-M P2(1)/n
_cod_database_code 7206042

loop_
_symmetry_equiv_pos_as_xyz
'x, y, z'
'-x+1/2, y+1/2, -z+1/2'
'-x, -y, -z'
'x-1/2, -y-1/2, z-1/2'

loop_
_atom_site_label
_atom_site_type_symbol
_atom_site_fract_x
_atom_site_fract_y
_atom_site_fract_z
_atom_site_U_iso_or_equiv
_atom_site_adp_type
_atom_site_occupancy
_atom_site_symmetry_multiplicity
_atom_site_calc_flag
_atom_site_refinement_flags
_atom_site_disorder_assembly
_atom_site_disorder_group
C1 C 0.40852(13) 0.14473(7) -0.16151(14) 0.0674(3) Uani 1 1 d . . .
H1 H 0.3650 0.1874 -0.1286 0.081 Uiso 1 1 calc R . .
C2 C 0.35305(16) 0.11722(8) -0.28917(15) 0.0795(4) Uani 1 1 d . . .
H2 H 0.2724 0.1412 -0.3430 0.095 Uiso 1 1 calc R . .
C3 C 0.41638(17) 0.05241(8) -0.34150(14) 0.0814(4) Uani 1 1 d . . .
H3 H 0.3767 0.0338 -0.4293 0.098 Uiso 1 1 calc R . .
C4 C 0.53333(16) 0.01741(7) -0.26573(13) 0.0711(3) Uani 1 1 d . . .
H4 H 0.5734 -0.0253 -0.3019 0.085 Uiso 1 1 calc R . .
C4A C 0.59746(12) 0.04421(5) -0.13132(11) 0.0561(3) Uani 1 1 d . . .
C5 C 0.90753(14) -0.00020(7) 0.16049(15) 0.0744(3) Uani 1 1 d . A .
H5 H 0.9499 -0.0424 0.1249 0.089 Uiso 1 1 calc R . .
C6 C 0.96614(16) 0.02589(9) 0.28757(18) 0.0870(4) Uani 1 1 d . . .
H6 H 1.0481 0.0016 0.3389 0.104 Uiso 1 1 calc R . .
C7 C 0.90353(16) 0.09007(9) 0.34356(16) 0.0855(4) Uani 1 1 d . . .
H7 H 0.9449 0.1079 0.4315 0.103 Uiso 1 1 calc R . .
C8 C 0.78453(14) 0.12567(7) 0.27082(13) 0.0715(3) Uani 1 1 d . . .
H8 H 0.7450 0.1677 0.3098 0.086 Uiso 1 1 calc R . .
C8A C 0.71795(11) 0.10064(6) 0.13607(11) 0.0555(3) Uani 1 1 d . A .
C9 C 0.59369(11) 0.13563(5) 0.05666(11) 0.0533(3) Uani 1 1 d D . .
C9A C 0.53237(11) 0.10972(5) -0.07642(11) 0.0536(3) Uani 1 1 d . A .
C10 C 0.71898(12) 0.00920(6) -0.05143(12) 0.0600(3) Uani 1 1 d . A .
H10 H 0.7598 -0.0335 -0.0870 0.072 Uiso 1 1 calc R . .
C10A C 0.78181(12) 0.03546(6) 0.07916(12) 0.0579(3) Uani 1 1 d . . .
C11 C 0.5259(5) 0.20355(13) 0.1190(5) 0.0611(14) Uani 0.691(4) 1 d PDU A 1
O1 O 0.5772(4) 0.26632(18) 0.1237(4) 0.1210(14) Uani 0.691(4) 1 d PDU A 1
O2 O 0.4108(6) 0.1850(3) 0.1755(6) 0.0588(11) Uani 0.691(4) 1 d PDU A 1
C12 C 0.3249(5) 0.2401(2) 0.2470(4) 0.0558(9) Uani 0.691(4) 1 d PDU A 1
C13 C 0.2731(4) 0.30577(15) 0.1520(3) 0.0857(8) Uani 0.691(4) 1 d PDU A 1
H13A H 0.3561 0.3377 0.1427 0.128 Uiso 0.691(4) 1 calc PR A 1
H13B H 0.2009 0.3349 0.1904 0.128 Uiso 0.691(4) 1 calc PR A 1
H13C H 0.2291 0.2866 0.0621 0.128 Uiso 0.691(4) 1 calc PR A 1
C14 C 0.1969(3) 0.19202(12) 0.2744(4) 0.0924(10) Uani 0.691(4) 1 d PDU A 1
H14A H 0.2339 0.1480 0.3276 0.139 Uiso 0.691(4) 1 calc PR A 1
H14B H 0.1392 0.1761 0.1875 0.139 Uiso 0.691(4) 1 calc PR A 1
H14C H 0.1356 0.2213 0.3255 0.139 Uiso 0.691(4) 1 calc PR A 1
C15 C 0.4226(3) 0.2646(2) 0.3793(3) 0.0942(9) Uani 0.691(4) 1 d PDU A 1
H15A H 0.4570 0.2205 0.4336 0.141 Uiso 0.691(4) 1 calc PR A 1
H15B H 0.3671 0.2967 0.4315 0.141 Uiso 0.691(4) 1 calc PR A 1
H15C H 0.5062 0.2924 0.3574 0.141 Uiso 0.691(4) 1 calc PR A 1
C11D C 0.5243(11) 0.2025(3) 0.1093(10) 0.062(3) Uani 0.309(4) 1 d PDU A 2
O1D O 0.5287(10) 0.2653(3) 0.0639(7) 0.095(2) Uani 0.309(4) 1 d PDU A 2
O2D O 0.4408(14) 0.1803(7) 0.1988(14) 0.061(2) Uani 0.309(4) 1 d PDU A 2
C12D C 0.3559(10) 0.2375(5) 0.2650(8) 0.056(2) Uani 0.309(4) 1 d PDU A 2
C13D C 0.2239(7) 0.2619(5) 0.1590(6) 0.102(2) Uani 0.309(4) 1 d PDU A 2
H13D H 0.1672 0.2178 0.1243 0.153 Uiso 0.309(4) 1 calc PR A 2
H13E H 0.2579 0.2876 0.0834 0.153 Uiso 0.309(4) 1 calc PR A 2
H13F H 0.1627 0.2958 0.2019 0.153 Uiso 0.309(4) 1 calc PR A 2
C14D C 0.3068(8) 0.1916(3) 0.3807(7) 0.099(2) Uani 0.309(4) 1 d PDU A 2
H14D H 0.2472 0.1494 0.3414 0.148 Uiso 0.309(4) 1 calc PR A 2
H14E H 0.2496 0.2235 0.4316 0.148 Uiso 0.309(4) 1 calc PR A 2
H14F H 0.3926 0.1729 0.4423 0.148 Uiso 0.309(4) 1 calc PR A 2
C15D C 0.4444(6) 0.3062(3) 0.3249(7) 0.0843(16) Uani 0.309(4) 1 d PDU A 2
H15D H 0.5359 0.2897 0.3803 0.126 Uiso 0.309(4) 1 calc PR A 2
H15E H 0.3880 0.3346 0.3821 0.126 Uiso 0.309(4) 1 calc PR A 2
H15F H 0.4653 0.3380 0.2505 0.126 Uiso 0.309(4) 1 calc PR A 2

loop_
_atom_site_aniso_label
_atom_site_aniso_U_11
_atom_site_aniso_U_22
_atom_site_aniso_U_33
_atom_site_aniso_U_23
_atom_site_aniso_U_13
_atom_site_aniso_U_12
C1 0.0701(7) 0.0575(6) 0.0805(8) 0.0070(6) 0.0297(6) 0.0045(5)
C2 0.0791(8) 0.0833(9) 0.0770(9) 0.0136(7) 0.0160(7) 0.0011(7)
C3 0.0990(10) 0.0820(9) 0.0656(8) -0.0017(7) 0.0210(7) -0.0116(8)
C4 0.0938(9) 0.0577(6) 0.0687(8) -0.0051(5) 0.0331(7) -0.0059(6)
C4A 0.0685(6) 0.0442(5) 0.0634(6) -0.0008(4) 0.0336(5) -0.0053(4)
C5 0.0671(7) 0.0669(7) 0.0949(10) 0.0043(7) 0.0301(7) 0.0104(6)
C6 0.0676(8) 0.0941(10) 0.0987(11) 0.0089(8) 0.0123(8) 0.0034(7)
C7 0.0771(9) 0.0966(10) 0.0829(9) -0.0097(8) 0.0141(7) -0.0110(8)
C8 0.0707(8) 0.0695(7) 0.0787(8) -0.0128(6) 0.0254(6) -0.0073(6)
C8A 0.0577(6) 0.0490(5) 0.0670(6) -0.0035(4) 0.0309(5) -0.0060(4)
C9 0.0574(6) 0.0409(4) 0.0700(7) -0.0032(4) 0.0350(5) -0.0036(4)
C9A 0.0591(6) 0.0424(5) 0.0664(6) 0.0022(4) 0.0312(5) -0.0036(4)
C10 0.0695(7) 0.0440(5) 0.0754(7) -0.0035(5) 0.0375(6) 0.0040(4)
C10A 0.0583(6) 0.0502(5) 0.0724(7) 0.0017(5) 0.0317(5) 0.0006(4)
C11 0.066(3) 0.0368(13) 0.091(3) -0.0159(14) 0.043(2) 0.0013(14)
O1 0.114(2) 0.0572(12) 0.220(4) -0.0455(18) 0.109(2) -0.0338(13)
O2 0.0631(16) 0.0406(12) 0.082(2) -0.0066(12) 0.0398(16) -0.0003(12)
C12 0.0560(17) 0.0555(14) 0.0616(16) -0.0116(11) 0.0260(12) 0.0108(11)
C13 0.0999(18) 0.0722(14) 0.0910(15) 0.0051(12) 0.0339(13) 0.0312(13)
C14 0.0831(16) 0.0802(13) 0.132(2) -0.0129(13) 0.0691(17) -0.0007(11)
C15 0.0976(17) 0.114(2) 0.0717(15) -0.0282(15) 0.0168(13) 0.0173(16)
C11D 0.058(5) 0.076(5) 0.053(4) 0.017(3) 0.016(3) -0.023(3)
O1D 0.158(7) 0.037(2) 0.115(4) 0.024(2) 0.096(4) 0.021(3)
O2D 0.082(5) 0.047(2) 0.066(3) 0.0095(19) 0.047(4) 0.021(3)
C12D 0.051(3) 0.049(3) 0.071(4) 0.008(2) 0.024(2) 0.013(2)
C13D 0.085(4) 0.132(6) 0.088(4) -0.020(4) 0.013(3) 0.048(4)
C14D 0.125(5) 0.090(3) 0.102(4) 0.001(3) 0.079(4) 0.016(3)
C15D 0.106(4) 0.070(3) 0.082(4) -0.028(3) 0.032(3) 0.001(3)

loop_
_atom_type_symbol
_atom_type_description
_atom_type_scat_dispersion_real
_atom_type_scat_dispersion_imag
_atom_type_scat_source
C C 0.0033 0.0016 'International Tables Vol C Tables 4.2.6.8 and 6.1.1.4'
H H 0.0000 0.0000 'International Tables Vol C Tables 4.2.6.8 and 6.1.1.4'
O O 0.0106 0.0060 'International Tables Vol C Tables 4.2.6.8 and 6.1.1.4'

loop_
_geom_angle_atom_site_label_1
_geom_angle_atom_site_label_2
_geom_angle_atom_site_label_3
_geom_angle
_geom_angle_site_symmetry_1
_geom_angle_site_symmetry_3
_geom_angle_publ_flag
C2 C1 C9A 121.29(11) . . ?
C2 C1 H1 119.4 . . ?
C9A C1 H1 119.4 . . ?
C1 C2 C3 120.58(13) . . ?
C1 C2 H2 119.7 . . ?
C3 C2 H2 119.7 . . ?
C4 C3 C2 120.51(13) . . ?
C4 C3 H3 119.7 . . ?
C2 C3 H3 119.7 . . ?
C3 C4 C4A 121.45(12) . . ?
C3 C4 H4 119.3 . . ?
C4A C4 H4 119.3 . . ?
C10 C4A C4 122.45(10) . . ?
C10 C4A C9A 119.15(10) . . ?
C4 C4A C9A 118.39(11) . . ?
C6 C5 C10A 121.38(12) . . ?
C6 C5 H5 119.3 . . ?
C10A C5 H5 119.3 . . ?
C5 C6 C7 120.21(13) . . ?
C5 C6 H6 119.9 . . ?
C7 C6 H6 119.9 . . ?
C8 C7 C6 120.64(14) . . ?
C8 C7 H7 119.7 . . ?
C6 C7 H7 119.7 . . ?
C7 C8 C8A 121.62(12) . . ?
C7 C8 H8 119.2 . . ?
C8A C8 H8 119.2 . . ?
C9 C8A C8 123.69(10) . . ?
C9 C8A C10A 118.61(10) . . ?
C8 C8A C10A 117.70(11) . . ?
C9A C9 C8A 121.93(9) . . ?
C9A C9 C11D 117.1(5) . . ?
C8A C9 C11D 121.0(5) . . ?
C9A C9 C11 120.0(2) . . ?
C8A C9 C11 118.0(2) . . ?
C11D C9 C11 3.1(6) . . ?
C9 C9A C1 123.62(9) . . ?
C9 C9A C4A 118.62(10) . . ?
C1 C9A C4A 117.76(10) . . ?
C10A C10 C4A 122.47(9) . . ?
C10A C10 H10 118.8 . . ?
C4A C10 H10 118.8 . . ?
C10 C10A C5 122.35(10) . . ?
C10 C10A C8A 119.20(10) . . ?
C5 C10A C8A 118.44(11) . . ?
O1 C11 O2 123.4(3) . . ?
O1 C11 C9 123.7(3) . . ?
O2 C11 C9 112.7(3) . . ?
C11 O2 C12 124.2(4) . . ?
O2 C12 C15 107.7(4) . . ?
O2 C12 C14 102.0(3) . . ?
C15 C12 C14 112.0(3) . . ?
O2 C12 C13 110.1(3) . . ?
C15 C12 C13 112.8(3) . . ?
C14 C12 C13 111.5(3) . . ?
O1D C11D O2D 125.6(8) . . ?
O1D C11D C9 124.5(6) . . ?
O2D C11D C9 109.3(6) . . ?
C11D O2D C12D 119.8(9) . . ?
O2D C12D C13D 108.1(8) . . ?
O2D C12D C15D 115.0(8) . . ?
C13D C12D C15D 110.5(6) . . ?
O2D C12D C14D 102.1(6) . . ?
C13D C12D C14D 110.9(6) . . ?
C15D C12D C14D 110.0(6) . . ?
C12D C13D H13D 109.5 . . ?
C12D C13D H13E 109.5 . . ?
H13D C13D H13E 109.5 . . ?
C12D C13D H13F 109.5 . . ?
H13D C13D H13F 109.5 . . ?
H13E C13D H13F 109.5 . . ?
C12D C14D H14D 109.5 . . ?
C12D C14D H14E 109.5 . . ?
H14D C14D H14E 109.5 . . ?
C12D C14D H14F 109.5 . . ?
H14D C14D H14F 109.5 . . ?
H14E C14D H14F 109.5 . . ?
C12D C15D H15D 109.5 . . ?
C12D C15D H15E 109.5 . . ?
H15D C15D H15E 109.5 . . ?
C12D C15D H15F 109.5 . . ?
H15D C15D H15F 109.5 . . ?
H15E C15D H15F 109.5 . . ?

loop_
_geom_bond_atom_site_label_1
_geom_bond_atom_site_label_2
_geom_bond_distance
_geom_bond_site_symmetry_2
_geom_bond_publ_flag
C1 C2 1.3507(18) . ?
C1 C9A 1.4238(16) . ?
C1 H1 0.9300 . ?
C2 C3 1.410(2) . ?
C2 H2 0.9300 . ?
C3 C4 1.3404(19) . ?
C3 H3 0.9300 . ?
C4 C4A 1.4215(16) . ?
C4 H4 0.9300 . ?
C4A C10 1.3867(16) . ?
C4A C9A 1.4387(13) . ?
C5 C6 1.3439(19) . ?
C5 C10A 1.4249(16) . ?
C5 H5 0.9300 . ?
C6 C7 1.414(2) . ?
C6 H6 0.9300 . ?
C7 C8 1.3467(19) . ?
C7 H7 0.9300 . ?
C8 C8A 1.4204(16) . ?
C8 H8 0.9300 . ?
C8A C9 1.4024(15) . ?
C8A C10A 1.4376(14) . ?
C9 C9A 1.3989(15) . ?
C9 C11D 1.467(6) . ?
C9 C11 1.517(2) . ?
C10 C10A 1.3837(16) . ?
C10 H10 0.9300 . ?
C11 O1 1.194(4) . ?
C11 O2 1.309(3) . ?
O2 C12 1.490(3) . ?
C12 C15 1.502(4) . ?
C12 C14 1.503(4) . ?
C12 C13 1.504(4) . ?
C13 H13A 0.9600 . ?
C13 H13B 0.9600 . ?
C13 H13C 0.9600 . ?
C14 H14A 0.9600 . ?
C14 H14B 0.9600 . ?
C14 H14C 0.9600 . ?
C15 H15A 0.9600 . ?
C15 H15B 0.9600 . ?
C15 H15C 0.9600 . ?
C11D O1D 1.190(6) . ?
C11D O2D 1.313(7) . ?
O2D C12D 1.482(7) . ?
C12D C13D 1.511(7) . ?
C12D C15D 1.513(7) . ?
C12D C14D 1.514(7) . ?
C13D H13D 0.9600 . ?
C13D H13E 0.9600 . ?
C13D H13F 0.9600 . ?
C14D H14D 0.9600 . ?
C14D H14E 0.9600 . ?
C14D H14F 0.9600 . ?
C15D H15D 0.9600 . ?
C15D H15E 0.9600 . ?
C15D H15F 0.9600 . ?

loop_
_geom_torsion_atom_site_label_1
_geom_torsion_atom_site_label_2
_geom_torsion_atom_site_label_3
_geom_torsion_atom_site_label_4
_geom_torsion
_geom_torsion_site_symmetry_1
_geom_torsion_site_symmetry_2
_geom_torsion_site_symmetry_3
_geom_torsion_site_symmetry_4
_geom_torsion_publ_flag
C9A C1 C2 C3 0.33(19) . . . . ?
C1 C2 C3 C4 -0.5(2) . . . . ?
C2 C3 C4 C4A -0.19(19) . . . . ?
C3 C4 C4A C10 -179.60(11) . . . . ?
C3 C4 C4A C9A 0.95(16) . . . . ?
C10A C5 C6 C7 -0.1(2) . . . . ?
C5 C6 C7 C8 0.2(2) . . . . ?
C6 C7 C8 C8A -0.2(2) . . . . ?
C7 C8 C8A C9 179.72(11) . . . . ?
C7 C8 C8A C10A 0.11(17) . . . . ?
C8 C8A C9 C9A 179.27(9) . . . . ?
C10A C8A C9 C9A -1.11(14) . . . . ?
C8 C8A C9 C11D 0.7(3) . . . . ?
C10A C8A C9 C11D -179.7(3) . . . . ?
C8 C8A C9 C11 -0.6(2) . . . . ?
C10A C8A C9 C11 179.00(16) . . . . ?
C8A C9 C9A C1 -178.50(9) . . . . ?
C11D C9 C9A C1 0.2(3) . . . . ?
C11 C9 C9A C1 1.4(2) . . . . ?
C8A C9 C9A C4A 1.38(13) . . . . ?
C11D C9 C9A C4A -179.9(3) . . . . ?
C11 C9 C9A C4A -178.74(16) . . . . ?
C2 C1 C9A C9 -179.68(10) . . . . ?
C2 C1 C9A C4A 0.44(16) . . . . ?
C10 C4A C9A C9 -0.41(13) . . . . ?
C4 C4A C9A C9 179.06(9) . . . . ?
C10 C4A C9A C1 179.48(9) . . . . ?
C4 C4A C9A C1 -1.05(14) . . . . ?
C4 C4A C10 C10A 179.72(9) . . . . ?
C9A C4A C10 C10A -0.84(15) . . . . ?
C4A C10 C10A C5 -179.40(10) . . . . ?
C4A C10 C10A C8A 1.11(15) . . . . ?
C6 C5 C10A C10 -179.49(11) . . . . ?
C6 C5 C10A C8A 0.01(17) . . . . ?
C9 C8A C10A C10 -0.13(14) . . . . ?
C8 C8A C10A C10 179.50(9) . . . . ?
C9 C8A C10A C5 -179.64(9) . . . . ?
C8 C8A C10A C5 -0.01(14) . . . . ?
C9A C9 C11 O1 -102.0(5) . . . . ?
C8A C9 C11 O1 77.9(5) . . . . ?
C11D C9 C11 O1 -82(8) . . . . ?
C9A C9 C11 O2 82.3(5) . . . . ?
C8A C9 C11 O2 -97.8(5) . . . . ?
C11D C9 C11 O2 102(9) . . . . ?
O1 C11 O2 C12 2.8(10) . . . . ?
C9 C11 O2 C12 178.6(4) . . . . ?
C11 O2 C12 C15 -68.9(7) . . . . ?
C11 O2 C12 C14 173.0(6) . . . . ?
C11 O2 C12 C13 54.5(7) . . . . ?
C9A C9 C11D O1D -68.5(11) . . . . ?
C8A C9 C11D O1D 110.2(10) . . . . ?
C11 C9 C11D O1D 131(9) . . . . ?
C9A C9 C11D O2D 102.6(10) . . . . ?
C8A C9 C11D O2D -78.7(11) . . . . ?
C11 C9 C11D O2D -58(8) . . . . ?
O1D C11D O2D C12D -8(2) . . . . ?
C9 C11D O2D C12D -178.8(10) . . . . ?
C11D O2D C12D C13D 75.5(14) . . . . ?
C11D O2D C12D C15D -48.4(15) . . . . ?
C11D O2D C12D C14D -167.5(12) . . . . ?
